data_8103753
loop_
_publ_author_name
'Kahlenberg, V.'
'Hooesch, A.'

_publ_section_title
;
 The crystal structure of Na2 Ca2 Si2 O7 - a mixed anion silicate with
 defect perovskite characteristics
;
_journal_name_full 'Zeitschrift fuer Kristallographie (149,1979-)'
_journal_page_first 155
_journal_page_last 163
_journal_volume 217
_journal_year 2002
_chemical_formula_sum 'Ca2 Na2 O7 Si2'
_chemical_name_systematic 'Na2 Ca2 (Si2 O7)'
_space_group_IT_number 15
_symmetry_space_group_name_Hall '-I 2ya'
_symmetry_space_group_name_H-M 'I 1 2/a 1'
_cell_angle_alpha 90
_cell_angle_beta 91.217
_cell_angle_gamma 90
_cell_formula_units_Z 16
_cell_length_a 10.4906
_cell_length_b 10.3762
_cell_length_c 24.5349
_cell_volume 2670.084
_citation_journal_id_ASTM ZEKRDZ
_cod_data_source_file Kahlenberg_ZEKRDZ_2002_1047.cif
_cod_data_source_block Ca2Na2O7Si2
_cod_original_sg_symbol_Hall '-C 2yc (x+z,y,-x)'
_cod_database_code 8103753

loop_
_symmetry_equiv_pos_as_xyz
x,y,z
-x+1/2,y,-z
-x,-y,-z
x-1/2,-y,z
x+1/2,y+1/2,z+1/2
-x+1,y+1/2,-z+1/2
-x+1/2,-y+1/2,-z+1/2
x,-y+1/2,z+1/2

loop_
_atom_site_label
_atom_site_type_symbol
_atom_site_fract_x
_atom_site_fract_y
_atom_site_fract_z
_atom_site_occupancy
_atom_site_U_iso_or_equiv
Na7 Na+1 0.75 0.762 0 1 0.0
Ca8 Ca+2 0.2445 0.4958 0.7494 0.327 0.0
O8 O-2 0.8814 0.6716 0.7548 1 0.0
O6 O-2 0.1421 0.0755 0.9337 1 0.0
O10 O-2 0.8652 0.6412 0.9039 1 0.0
O4 O-2 0.4901 0.7519 0.8319 1 0.0
Na2 Na+1 0 0.5 0 0.478 0.0
Ca6 Ca+2 0.0175 0.9952 0.836 0.278 0.0
Ca7 Ca+2 0 0 0 0.268 0.0
O2 O-2 0.3329 0.5947 0.9379 1 0.0
O9 O-2 0.5144 0.5958 0.7487 1 0.0
Si1 Si+4 0.9651 0.7524 0.9196 1 0.0
Ca3 Ca+2 0.5052 0.7466 0.9228 0.714 0.0
O13 O-2 0.2534 0.9917 0.8428 1 0.0
Na3 Na+1 0.0089 0.5405 0.8233 0.214 0.0
O3 O-2 0.3209 0.8816 0.9347 1 0.0
Ca4 Ca+2 0 0.5 0 0.522 0.0
O12 O-2 0.0191 0.7363 0.98 1 0.0
Na8 Na+1 0.7534 0.7596 0.8218 1 0.0
Na6 Na+1 0.2445 0.4958 0.7494 0.673 0.0
Ca1 Ca+2 0.25 0.7408 0 1 0.0
O7 O-2 0.1389 0.4264 0.932 1 0.0
Ca2 Ca+2 0.2562 0.754 0.8343 1 0.0
Na4 Na+1 0.0175 0.9952 0.836 0.722 0.0
O14 O-2 0.0629 0.7541 0.8718 1 0.0
O5 O-2 0.2476 0.5149 0.8424 1 0.0
Si3 Si+4 0.2664 0.012 0.9079 1 0.0
Si2 Si+4 0.2626 0.4805 0.9054 1 0.0
O11 O-2 0.8864 0.8852 0.9174 1 0.0
Si4 Si+4 0.4992 0.7453 0.765 1 0.0
O1 O-2 0.1311 0.6907 0.7589 1 0.0
Na5 Na+1 0 0 0 0.732 0.0
Na1 Na+1 0.5052 0.7466 0.9228 0.286 0.0
Ca5 Ca+2 0.0089 0.5405 0.8233 0.786 0.0
